data_4038690
loop_
_publ_author_name
'Chen, Jia-Min'
'Qi, Lin'
'Zhang, Linlin'
'Li, Li-Jun'
'Hou, Cong-Ying'
'Li, Wei'
'Wang, Li-Jing'

_publ_section_title
;
 Copper/DTBP-Promoted Oxyselenation of Propargylic Amines with Diselenides
 and CO<sub>2</sub>: Synthesis of Selenyl 2-Oxazolidinones.
;
_journal_issue 16
_journal_name_full 'The Journal of organic chemistry'
_journal_page_first 10924
_journal_page_last 10933
_journal_paper_doi 10.1021/acs.joc.0c01519
_journal_volume 85
_journal_year 2020
_chemical_formula_sum 'C17 H15 N O2 Se'
_chemical_formula_weight 344.26
_space_group_crystal_system orthorhombic
_space_group_IT_number 29
_space_group_name_Hall 'P 2c -2ac'
_space_group_name_H-M_alt 'P c a 21'
_atom_sites_solution_hydrogens geom
_audit_creation_method SHELXL-2016/6
_cell_angle_alpha 90
_cell_angle_beta 90
_cell_angle_gamma 90
_cell_formula_units_Z 8
_cell_length_a 18.769(3)
_cell_length_b 5.6852(9)
_cell_length_c 29.015(4)
_cell_measurement_reflns_used 1515
_cell_measurement_temperature 296(2)
_cell_measurement_theta_max 19.17
_cell_measurement_theta_min 2.17
_cell_volume 3096.1(8)
_computing_cell_refinement 'Bruker SAINT'
_computing_data_collection 'Bruker APEX2'
_computing_data_reduction 'Bruker SAINT'
_computing_molecular_graphics 'Bruker SHELXTL'
_computing_publication_material 'Bruker SHELXTL'
_computing_structure_refinement 'SHELXL-97 (Sheldrick, 2008)'
_computing_structure_solution 'SHELXS-97 (Sheldrick, 2008)'
_diffrn_ambient_temperature 296(2)
_diffrn_measured_fraction_theta_full 1.000
_diffrn_measured_fraction_theta_max 0.998
_diffrn_measurement_device_type 'Bruker APEX-II CCD'
_diffrn_measurement_method '\f and \w scans'
_diffrn_radiation_type MoK\a
_diffrn_radiation_wavelength 0.71073
_diffrn_reflns_av_R_equivalents 0.1079
_diffrn_reflns_av_unetI/netI 0.1186
_diffrn_reflns_Laue_measured_fraction_full 1.000
_diffrn_reflns_Laue_measured_fraction_max 0.998
_diffrn_reflns_limit_h_max 23
_diffrn_reflns_limit_h_min -23
_diffrn_reflns_limit_k_max 7
_diffrn_reflns_limit_k_min -6
_diffrn_reflns_limit_l_max 24
_diffrn_reflns_limit_l_min -36
_diffrn_reflns_number 18425
_diffrn_reflns_point_group_measured_fraction_full 1.000
_diffrn_reflns_point_group_measured_fraction_max 0.998
_diffrn_reflns_theta_full 25.242
_diffrn_reflns_theta_max 26.389
_diffrn_reflns_theta_min 2.170
_diffrn_source 'sealed tube'
_exptl_absorpt_coefficient_mu 2.429
_exptl_absorpt_correction_type multi-scan
_exptl_crystal_colour colourless
_exptl_crystal_density_diffrn 1.477
_exptl_crystal_description sheets
_exptl_crystal_F_000 1392
_exptl_crystal_size_max 0.190
_exptl_crystal_size_mid 0.150
_exptl_crystal_size_min 0.030
_exptl_transmission_factor_max 0.7454
_exptl_transmission_factor_min 0.6198
_refine_diff_density_max 0.398
_refine_diff_density_min -0.283
_refine_diff_density_rms 0.047
_refine_ls_abs_structure_details
;
 Refined as an inversion twin.
;
_refine_ls_abs_structure_Flack 0.837(16)
_refine_ls_extinction_method none
_refine_ls_goodness_of_fit_ref 0.867
_refine_ls_hydrogen_treatment constr
_refine_ls_matrix_type full
_refine_ls_number_parameters 380
_refine_ls_number_reflns 5797
_refine_ls_number_restraints 1
_refine_ls_restrained_S_all 0.867
_refine_ls_R_factor_all 0.1420
_refine_ls_R_factor_gt 0.0428
_refine_ls_shift/su_max 0.000
_refine_ls_shift/su_mean 0.000
_refine_ls_structure_factor_coef Fsqd
_refine_ls_weighting_details 'w=1/[\s^2^(Fo^2^)] where P=(Fo^2^+2Fc^2^)/3'
_refine_ls_weighting_scheme calc
_refine_ls_wR_factor_gt 0.0447
_refine_ls_wR_factor_ref 0.0565
_reflns_Friedel_coverage 0.959
_reflns_Friedel_fraction_full 1.000
_reflns_Friedel_fraction_max 0.998
_reflns_number_gt 2627
_reflns_number_total 5797
_reflns_threshold_expression 'I > 2\s(I)'
_cod_data_source_file jo0c01519_si_001.cif
_cod_data_source_block cjm190906
_cod_depositor_comments 'Adding full bibliography for 4038690.cif.'
_cod_database_code 4038690
_shelx_shelxl_version_number 2016/6
_shelx_space_group_comment
;
The symmetry employed for this shelxl refinement is uniquely defined
by the following loop, which should always be used as a source of
symmetry information in preference to the above space-group names.
They are only intended as comments.
;
_shelx_estimated_absorpt_t_min 0.655
_shelx_estimated_absorpt_t_max 0.931

loop_
_space_group_symop_operation_xyz
'x, y, z'
'-x, -y, z+1/2'
'-x+1/2, y, z+1/2'
'x+1/2, -y, z'

loop_
_atom_site_label
_atom_site_type_symbol
_atom_site_fract_x
_atom_site_fract_y
_atom_site_fract_z
_atom_site_U_iso_or_equiv
_atom_site_adp_type
_atom_site_occupancy
_atom_site_site_symmetry_order
_atom_site_calc_flag
_atom_site_refinement_flags_posn
_atom_site_refinement_flags_adp
_atom_site_refinement_flags_occupancy
_atom_site_disorder_assembly
_atom_site_disorder_group
Se1 Se 0.67110(4) 1.03863(16) 0.00724(3) 0.0758(3) Uani 1 1 d . . . . .
O1 O 0.4439(3) 0.4507(10) 0.1116(2) 0.081(2) Uani 1 1 d . . . . .
O2 O 0.5323(3) 0.5575(10) 0.06201(19) 0.0652(15) Uani 1 1 d . . . . .
N1 N 0.4976(4) 0.8135(13) 0.1142(2) 0.0552(18) Uani 1 1 d . . . . .
C1 C 0.5389(5) 0.7397(16) 0.2100(3) 0.071(3) Uani 1 1 d . . . . .
H1 H 0.547457 0.616079 0.189737 0.085 Uiso 1 1 calc R U . . .
C2 C 0.5707(5) 0.7362(19) 0.2521(4) 0.085(3) Uani 1 1 d . . . . .
H2 H 0.600741 0.612404 0.259908 0.102 Uiso 1 1 calc R U . . .
C3 C 0.5590(6) 0.912(2) 0.2827(3) 0.095(4) Uani 1 1 d . . . . .
H3 H 0.581183 0.910675 0.311302 0.114 Uiso 1 1 calc R U . . .
C4 C 0.5143(6) 1.092(2) 0.2711(4) 0.119(4) Uani 1 1 d . . . . .
H4 H 0.504225 1.209339 0.292379 0.142 Uiso 1 1 calc R U . . .
C5 C 0.4836(5) 1.0996(18) 0.2274(4) 0.084(3) Uani 1 1 d . . . . .
H5 H 0.455573 1.227214 0.218872 0.101 Uiso 1 1 calc R U . . .
C6 C 0.4951(4) 0.9157(16) 0.1964(3) 0.056(2) Uani 1 1 d . . . . .
C7 C 0.4572(4) 0.9164(13) 0.1510(3) 0.063(2) Uani 1 1 d . . . . .
H7A H 0.412800 0.830913 0.154287 0.076 Uiso 1 1 calc R U . . .
H7B H 0.445676 1.077421 0.142936 0.076 Uiso 1 1 calc R U . . .
C8 C 0.4858(5) 0.5976(19) 0.0973(3) 0.064(3) Uani 1 1 d . . . . .
C9 C 0.5720(4) 0.7578(16) 0.0535(3) 0.056(2) Uani 1 1 d . . . . .
C10 C 0.5525(5) 0.9368(14) 0.0889(3) 0.055(2) Uani 1 1 d . . . . .
H10A H 0.592759 0.975743 0.108405 0.066 Uiso 1 1 calc R U . . .
H10B H 0.534254 1.079257 0.074756 0.066 Uiso 1 1 calc R U . . .
C11 C 0.6163(4) 0.7666(14) 0.0186(3) 0.068(3) Uani 1 1 d . . . . .
H11 H 0.620822 0.637168 -0.000780 0.082 Uiso 1 1 calc R U . . .
C12 C 0.6269(5) 1.1354(15) -0.0489(3) 0.063(2) Uani 1 1 d . . . . .
C13 C 0.5633(5) 1.0522(15) -0.0630(3) 0.078(3) Uani 1 1 d . . . . .
H13 H 0.539727 0.939526 -0.045449 0.093 Uiso 1 1 calc R U . . .
C14 C 0.5327(5) 1.1329(18) -0.1034(4) 0.099(3) Uani 1 1 d . . . . .
H14 H 0.490396 1.066674 -0.113932 0.119 Uiso 1 1 calc R U . . .
C15 C 0.5643(6) 1.309(2) -0.1278(4) 0.100(4) Uani 1 1 d . . . . .
H15 H 0.542573 1.368589 -0.154198 0.120 Uiso 1 1 calc R U . . .
C16 C 0.6272(6) 1.397(2) -0.1134(3) 0.103(4) Uani 1 1 d . . . . .
H16 H 0.649300 1.515908 -0.130042 0.124 Uiso 1 1 calc R U . . .
C17 C 0.6584(5) 1.3104(19) -0.0746(4) 0.087(3) Uani 1 1 d . . . . .
H17 H 0.702057 1.371193 -0.065259 0.105 Uiso 1 1 calc R U . . .
Se2 Se 0.69666(5) 0.47775(19) 0.12986(3) 0.0782(3) Uani 1 1 d . . . . .
O3 O 0.9188(3) 1.0525(11) 0.0203(2) 0.077(2) Uani 1 1 d . . . . .
O4 O 0.8349(3) 0.9517(10) 0.0718(2) 0.0640(17) Uani 1 1 d . . . . .
N2 N 0.8632(4) 0.6939(13) 0.0177(2) 0.0553(19) Uani 1 1 d . . . . .
C18 C 0.8202(5) 0.7775(14) -0.0778(3) 0.066(2) Uani 1 1 d . . . . .
H18 H 0.812711 0.900548 -0.057239 0.079 Uiso 1 1 calc R U . . .
C19 C 0.7879(4) 0.7823(17) -0.1201(3) 0.078(3) Uani 1 1 d . . . . .
H19 H 0.758359 0.907048 -0.128130 0.093 Uiso 1 1 calc R U . . .
C20 C 0.7996(5) 0.599(2) -0.1509(3) 0.085(3) Uani 1 1 d . . . . .
H20 H 0.778351 0.600715 -0.179820 0.102 Uiso 1 1 calc R U . . .
C21 C 0.8414(6) 0.420(2) -0.1387(4) 0.091(4) Uani 1 1 d . . . . .
H21 H 0.848248 0.295643 -0.159055 0.110 Uiso 1 1 calc R U . . .
C22 C 0.8747(5) 0.4163(17) -0.0965(3) 0.083(3) Uani 1 1 d . . . . .
H22 H 0.905082 0.292502 -0.089284 0.099 Uiso 1 1 calc R U . . .
C23 C 0.8639(4) 0.5913(15) -0.0651(3) 0.057(2) Uani 1 1 d . . . . .
C24 C 0.9027(4) 0.5901(14) -0.0195(3) 0.069(2) Uani 1 1 d . . . . .
H24A H 0.913992 0.428771 -0.011458 0.082 Uiso 1 1 calc R U . . .
H24B H 0.947270 0.674331 -0.023017 0.082 Uiso 1 1 calc R U . . .
C25 C 0.8780(5) 0.9102(18) 0.0334(3) 0.058(2) Uani 1 1 d . . . . .
C26 C 0.7953(5) 0.7540(17) 0.0813(3) 0.052(2) Uani 1 1 d . . . . .
C27 C 0.8101(4) 0.5735(15) 0.0451(3) 0.058(3) Uani 1 1 d . . . . .
H27A H 0.828748 0.429462 0.058307 0.070 Uiso 1 1 calc R U . . .
H27B H 0.767836 0.538087 0.027136 0.070 Uiso 1 1 calc R U . . .
C28 C 0.7532(4) 0.7450(15) 0.1171(3) 0.062(3) Uani 1 1 d . . . . .
H28 H 0.750930 0.873648 0.136903 0.075 Uiso 1 1 calc R U . . .
C29 C 0.7402(5) 0.3745(15) 0.1853(3) 0.060(2) Uani 1 1 d . . . . .
C30 C 0.8052(5) 0.4500(16) 0.2013(3) 0.081(3) Uani 1 1 d . . . . .
H30 H 0.829451 0.565936 0.185053 0.098 Uiso 1 1 calc R U . . .
C31 C 0.8352(5) 0.3605(18) 0.2403(3) 0.091(3) Uani 1 1 d . . . . .
H31 H 0.879129 0.416428 0.250295 0.109 Uiso 1 1 calc R U . . .
C32 C 0.8012(6) 0.189(2) 0.2645(4) 0.092(3) Uani 1 1 d . . . . .
H32 H 0.821572 0.126259 0.291000 0.110 Uiso 1 1 calc R U . . .
C33 C 0.7371(7) 0.1134(18) 0.2494(4) 0.093(4) Uani 1 1 d . . . . .
H33 H 0.713440 -0.003079 0.265838 0.112 Uiso 1 1 calc R U . . .
C34 C 0.7056(5) 0.2043(17) 0.2098(3) 0.076(3) Uani 1 1 d . . . . .
H34 H 0.661376 0.149574 0.200093 0.092 Uiso 1 1 calc R U . . .

loop_
_atom_site_aniso_label
_atom_site_aniso_U_11
_atom_site_aniso_U_22
_atom_site_aniso_U_33
_atom_site_aniso_U_23
_atom_site_aniso_U_13
_atom_site_aniso_U_12
Se1 0.0616(5) 0.0874(8) 0.0785(7) -0.0046(9) -0.0072(5) -0.0024(6)
O1 0.088(4) 0.050(4) 0.104(6) 0.012(4) -0.012(3) -0.021(4)
O2 0.084(4) 0.037(4) 0.075(4) -0.002(3) -0.009(3) 0.003(4)
N1 0.071(5) 0.043(5) 0.052(5) 0.006(4) -0.003(4) -0.006(4)
C1 0.093(8) 0.058(7) 0.063(6) -0.002(5) -0.015(6) -0.002(6)
C2 0.092(8) 0.079(9) 0.083(9) 0.004(7) -0.009(7) 0.004(6)
C3 0.099(9) 0.127(12) 0.058(7) -0.009(7) 0.002(6) -0.028(8)
C4 0.127(10) 0.133(12) 0.095(10) -0.055(8) -0.004(7) 0.021(8)
C5 0.094(8) 0.064(8) 0.095(8) 0.005(7) 0.002(6) 0.007(6)
C6 0.056(5) 0.044(6) 0.069(6) 0.001(5) 0.007(5) 0.000(5)
C7 0.082(6) 0.039(5) 0.069(6) 0.014(4) -0.003(5) 0.006(5)
C8 0.071(7) 0.052(8) 0.069(7) 0.013(6) -0.025(6) 0.001(6)
C9 0.057(6) 0.038(6) 0.072(7) 0.003(6) -0.010(5) 0.002(5)
C10 0.060(5) 0.041(6) 0.063(5) 0.001(5) -0.004(5) 0.000(5)
C11 0.065(6) 0.060(6) 0.081(7) -0.009(5) -0.014(5) 0.004(5)
C12 0.061(6) 0.070(7) 0.057(6) -0.014(5) 0.013(5) -0.002(5)
C13 0.064(6) 0.098(8) 0.072(6) 0.027(6) -0.008(5) -0.023(6)
C14 0.076(7) 0.127(10) 0.095(8) 0.028(7) -0.021(6) -0.027(6)
C15 0.086(9) 0.143(12) 0.070(8) 0.034(7) -0.007(7) -0.018(8)
C16 0.106(10) 0.131(11) 0.073(8) 0.033(7) 0.023(7) -0.026(8)
C17 0.076(7) 0.122(10) 0.065(7) 0.002(7) 0.004(6) -0.030(7)
Se2 0.0639(5) 0.0915(8) 0.0791(7) 0.0032(8) -0.0011(5) -0.0054(7)
O3 0.090(4) 0.047(4) 0.093(6) 0.010(4) -0.010(4) -0.020(3)
O4 0.081(4) 0.039(4) 0.072(5) 0.001(4) -0.018(3) -0.002(4)
N2 0.074(5) 0.036(4) 0.056(5) -0.001(4) 0.000(4) -0.008(4)
C18 0.093(7) 0.049(6) 0.057(6) 0.006(5) 0.005(5) 0.006(6)
C19 0.101(7) 0.075(7) 0.057(6) 0.005(6) 0.000(6) 0.006(6)
C20 0.097(8) 0.101(9) 0.056(6) 0.007(6) 0.003(5) -0.027(7)
C21 0.118(10) 0.078(9) 0.078(9) -0.017(7) 0.022(7) -0.019(7)
C22 0.109(9) 0.060(7) 0.078(8) -0.023(6) 0.009(7) 0.007(6)
C23 0.071(6) 0.052(6) 0.050(5) -0.001(5) 0.011(5) -0.015(5)
C24 0.076(6) 0.057(6) 0.073(6) 0.001(5) 0.014(5) 0.013(5)
C25 0.071(7) 0.049(8) 0.055(6) 0.016(5) -0.020(5) 0.005(6)
C26 0.054(7) 0.048(6) 0.054(7) 0.004(5) -0.011(4) 0.015(6)
C27 0.062(6) 0.040(6) 0.074(7) -0.007(5) -0.008(5) 0.001(5)
C28 0.074(6) 0.045(6) 0.068(8) -0.008(5) -0.005(5) 0.008(5)
C29 0.062(6) 0.063(7) 0.055(5) -0.006(5) 0.016(5) -0.004(5)
C30 0.070(7) 0.087(7) 0.087(7) 0.020(6) 0.008(5) -0.006(6)
C31 0.073(7) 0.113(9) 0.085(7) 0.018(6) -0.003(6) -0.008(6)
C32 0.092(9) 0.102(10) 0.082(8) 0.015(7) 0.002(7) 0.016(8)
C33 0.104(10) 0.085(9) 0.090(9) 0.015(7) 0.009(7) -0.019(7)
C34 0.073(7) 0.082(8) 0.074(7) -0.004(6) -0.003(6) -0.006(6)

loop_
_atom_type_symbol
_atom_type_description
_atom_type_scat_dispersion_real
_atom_type_scat_dispersion_imag
_atom_type_scat_source
C C 0.0033 0.0016 'International Tables Vol C Tables 4.2.6.8 and 6.1.1.4'
H H 0.0000 0.0000 'International Tables Vol C Tables 4.2.6.8 and 6.1.1.4'
N N 0.0061 0.0033 'International Tables Vol C Tables 4.2.6.8 and 6.1.1.4'
O O 0.0106 0.0060 'International Tables Vol C Tables 4.2.6.8 and 6.1.1.4'
Se Se -0.0929 2.2259 'International Tables Vol C Tables 4.2.6.8 and 6.1.1.4'

loop_
_geom_angle_atom_site_label_1
_geom_angle_atom_site_label_2
_geom_angle_atom_site_label_3
_geom_angle
_geom_angle_site_symmetry_1
_geom_angle_site_symmetry_3
_geom_angle_publ_flag
C11 Se1 C12 98.6(4) . . ?
C8 O2 C9 110.0(7) . . ?
C8 N1 C7 123.9(8) . . ?
C8 N1 C10 112.0(7) . . ?
C7 N1 C10 123.9(7) . . ?
C6 C1 C2 122.6(9) . . ?
C6 C1 H1 118.7 . . ?
C2 C1 H1 118.7 . . ?
C3 C2 C1 120.4(10) . . ?
C3 C2 H2 119.8 . . ?
C1 C2 H2 119.8 . . ?
C2 C3 C4 119.4(10) . . ?
C2 C3 H3 120.3 . . ?
C4 C3 H3 120.3 . . ?
C3 C4 C5 120.2(11) . . ?
C3 C4 H4 119.9 . . ?
C5 C4 H4 119.9 . . ?
C4 C5 C6 119.9(10) . . ?
C4 C5 H5 120.0 . . ?
C6 C5 H5 120.0 . . ?
C1 C6 C5 117.4(8) . . ?
C1 C6 C7 123.2(8) . . ?
C5 C6 C7 119.4(9) . . ?
N1 C7 C6 113.8(6) . . ?
N1 C7 H7A 108.8 . . ?
C6 C7 H7A 108.8 . . ?
N1 C7 H7B 108.8 . . ?
C6 C7 H7B 108.8 . . ?
H7A C7 H7B 107.7 . . ?
O1 C8 N1 127.5(10) . . ?
O1 C8 O2 123.6(10) . . ?
N1 C8 O2 108.7(9) . . ?
C11 C9 O2 120.7(8) . . ?
C11 C9 C10 131.4(9) . . ?
O2 C9 C10 107.9(6) . . ?
N1 C10 C9 101.2(6) . . ?
N1 C10 H10A 111.5 . . ?
C9 C10 H10A 111.5 . . ?
N1 C10 H10B 111.5 . . ?
C9 C10 H10B 111.5 . . ?
H10A C10 H10B 109.3 . . ?
C9 C11 Se1 120.8(7) . . ?
C9 C11 H11 119.6 . . ?
Se1 C11 H11 119.6 . . ?
C13 C12 C17 117.9(8) . . ?
C13 C12 Se1 122.9(7) . . ?
C17 C12 Se1 119.0(7) . . ?
C12 C13 C14 120.6(8) . . ?
C12 C13 H13 119.7 . . ?
C14 C13 H13 119.7 . . ?
C15 C14 C13 120.3(10) . . ?
C15 C14 H14 119.9 . . ?
C13 C14 H14 119.9 . . ?
C16 C15 C14 119.4(10) . . ?
C16 C15 H15 120.3 . . ?
C14 C15 H15 120.3 . . ?
C15 C16 C17 120.1(10) . . ?
C15 C16 H16 120.0 . . ?
C17 C16 H16 120.0 . . ?
C16 C17 C12 121.6(9) . . ?
C16 C17 H17 119.2 . . ?
C12 C17 H17 119.2 . . ?
C28 Se2 C29 99.9(4) . . ?
C26 O4 C25 109.6(7) . . ?
C25 N2 C24 121.8(8) . . ?
C25 N2 C27 113.0(8) . . ?
C24 N2 C27 125.0(7) . . ?
C19 C18 C23 120.9(8) . . ?
C19 C18 H18 119.5 . . ?
C23 C18 H18 119.5 . . ?
C18 C19 C20 119.4(9) . . ?
C18 C19 H19 120.3 . . ?
C20 C19 H19 120.3 . . ?
C21 C20 C19 119.7(9) . . ?
C21 C20 H20 120.2 . . ?
C19 C20 H20 120.2 . . ?
C20 C21 C22 121.1(10) . . ?
C20 C21 H21 119.5 . . ?
C22 C21 H21 119.5 . . ?
C23 C22 C21 121.1(10) . . ?
C23 C22 H22 119.4 . . ?
C21 C22 H22 119.4 . . ?
C22 C23 C18 117.8(8) . . ?
C22 C23 C24 120.7(9) . . ?
C18 C23 C24 121.3(8) . . ?
N2 C24 C23 114.2(6) . . ?
N2 C24 H24A 108.7 . . ?
C23 C24 H24A 108.7 . . ?
N2 C24 H24B 108.7 . . ?
C23 C24 H24B 108.7 . . ?
H24A C24 H24B 107.6 . . ?
O3 C25 N2 131.0(10) . . ?
O3 C25 O4 121.2(10) . . ?
N2 C25 O4 107.9(9) . . ?
C28 C26 O4 121.3(8) . . ?
C28 C26 C27 130.2(9) . . ?
O4 C26 C27 108.5(6) . . ?
N2 C27 C26 100.9(7) . . ?
N2 C27 H27A 111.6 . . ?
C26 C27 H27A 111.6 . . ?
N2 C27 H27B 111.6 . . ?
C26 C27 H27B 111.6 . . ?
H27A C27 H27B 109.4 . . ?
C26 C28 Se2 121.8(7) . . ?
C26 C28 H28 119.1 . . ?
Se2 C28 H28 119.1 . . ?
C34 C29 C30 117.9(8) . . ?
C34 C29 Se2 117.1(7) . . ?
C30 C29 Se2 125.0(7) . . ?
C31 C30 C29 122.1(8) . . ?
C31 C30 H30 118.9 . . ?
C29 C30 H30 118.9 . . ?
C32 C31 C30 120.2(10) . . ?
C32 C31 H31 119.9 . . ?
C30 C31 H31 119.9 . . ?
C33 C32 C31 118.5(11) . . ?
C33 C32 H32 120.7 . . ?
C31 C32 H32 120.7 . . ?
C32 C33 C34 121.9(11) . . ?
C32 C33 H33 119.1 . . ?
C34 C33 H33 119.1 . . ?
C29 C34 C33 119.4(9) . . ?
C29 C34 H34 120.3 . . ?
C33 C34 H34 120.3 . . ?

loop_
_geom_bond_atom_site_label_1
_geom_bond_atom_site_label_2
_geom_bond_distance
_geom_bond_site_symmetry_2
_geom_bond_publ_flag
Se1 C11 1.886(8) . ?
Se1 C12 1.909(8) . ?
O1 C8 1.219(10) . ?
O2 C8 1.365(10) . ?
O2 C9 1.383(8) . ?
N1 C8 1.341(10) . ?
N1 C7 1.435(9) . ?
N1 C10 1.447(9) . ?
C1 C6 1.353(11) . ?
C1 C2 1.360(11) . ?
C1 H1 0.9300 . ?
C2 C3 1.356(12) . ?
C2 H2 0.9300 . ?
C3 C4 1.363(13) . ?
C3 H3 0.9300 . ?
C4 C5 1.392(12) . ?
C4 H4 0.9300 . ?
C5 C6 1.396(11) . ?
C5 H5 0.9300 . ?
C6 C7 1.495(10) . ?
C7 H7A 0.9700 . ?
C7 H7B 0.9700 . ?
C9 C11 1.311(10) . ?
C9 C10 1.491(10) . ?
C10 H10A 0.9700 . ?
C10 H10B 0.9700 . ?
C11 H11 0.9300 . ?
C12 C13 1.349(10) . ?
C12 C17 1.377(11) . ?
C13 C14 1.383(10) . ?
C13 H13 0.9300 . ?
C14 C15 1.363(12) . ?
C14 H14 0.9300 . ?
C15 C16 1.348(12) . ?
C15 H15 0.9300 . ?
C16 C17 1.360(12) . ?
C16 H16 0.9300 . ?
C17 H17 0.9300 . ?
Se2 C28 1.890(9) . ?
Se2 C29 1.897(8) . ?
O3 C25 1.177(9) . ?
O4 C26 1.376(9) . ?
O4 C25 1.395(9) . ?
N2 C25 1.340(9) . ?
N2 C24 1.436(9) . ?
N2 C27 1.447(9) . ?
C18 C19 1.368(10) . ?
C18 C23 1.389(9) . ?
C18 H18 0.9300 . ?
C19 C20 1.392(11) . ?
C19 H19 0.9300 . ?
C20 C21 1.332(11) . ?
C20 H20 0.9300 . ?
C21 C22 1.373(12) . ?
C21 H21 0.9300 . ?
C22 C23 1.364(10) . ?
C22 H22 0.9300 . ?
C23 C24 1.510(10) . ?
C24 H24A 0.9700 . ?
C24 H24B 0.9700 . ?
C26 C28 1.306(10) . ?
C26 C27 1.496(10) . ?
C27 H27A 0.9700 . ?
C27 H27B 0.9700 . ?
C28 H28 0.9300 . ?
C29 C34 1.365(10) . ?
C29 C30 1.374(10) . ?
C30 C31 1.361(10) . ?
C30 H30 0.9300 . ?
C31 C32 1.360(11) . ?
C31 H31 0.9300 . ?
C32 C33 1.352(12) . ?
C32 H32 0.9300 . ?
C33 C34 1.391(11) . ?
C33 H33 0.9300 . ?
C34 H34 0.9300 . ?

loop_
_geom_torsion_atom_site_label_1
_geom_torsion_atom_site_label_2
_geom_torsion_atom_site_label_3
_geom_torsion_atom_site_label_4
_geom_torsion
_geom_torsion_site_symmetry_1
_geom_torsion_site_symmetry_2
_geom_torsion_site_symmetry_3
_geom_torsion_site_symmetry_4
_geom_torsion_publ_flag
C6 C1 C2 C3 0.6(15) . . . . ?
C1 C2 C3 C4 0.7(16) . . . . ?
C2 C3 C4 C5 -3.0(17) . . . . ?
C3 C4 C5 C6 4.0(16) . . . . ?
C2 C1 C6 C5 0.5(14) . . . . ?
C2 C1 C6 C7 -177.2(8) . . . . ?
C4 C5 C6 C1 -2.7(14) . . . . ?
C4 C5 C6 C7 175.1(8) . . . . ?
C8 N1 C7 C6 103.3(8) . . . . ?
C10 N1 C7 C6 -81.3(8) . . . . ?
C1 C6 C7 N1 -35.3(11) . . . . ?
C5 C6 C7 N1 147.0(8) . . . . ?
C7 N1 C8 O1 -5.5(13) . . . . ?
C10 N1 C8 O1 178.7(8) . . . . ?
C7 N1 C8 O2 178.6(6) . . . . ?
C10 N1 C8 O2 2.7(8) . . . . ?
C9 O2 C8 O1 179.4(7) . . . . ?
C9 O2 C8 N1 -4.4(8) . . . . ?
C8 O2 C9 C11 -174.5(7) . . . . ?
C8 O2 C9 C10 4.3(8) . . . . ?
C8 N1 C10 C9 -0.1(8) . . . . ?
C7 N1 C10 C9 -175.9(6) . . . . ?
C11 C9 C10 N1 176.1(8) . . . . ?
O2 C9 C10 N1 -2.5(8) . . . . ?
O2 C9 C11 Se1 -179.5(5) . . . . ?
C10 C9 C11 Se1 2.0(13) . . . . ?
C12 Se1 C11 C9 -112.0(7) . . . . ?
C17 C12 C13 C14 3.2(13) . . . . ?
Se1 C12 C13 C14 178.2(7) . . . . ?
C12 C13 C14 C15 -4.4(15) . . . . ?
C13 C14 C15 C16 3.0(18) . . . . ?
C14 C15 C16 C17 -0.5(18) . . . . ?
C15 C16 C17 C12 -0.7(17) . . . . ?
C13 C12 C17 C16 -0.7(14) . . . . ?
Se1 C12 C17 C16 -175.9(8) . . . . ?
C23 C18 C19 C20 -0.5(13) . . . . ?
C18 C19 C20 C21 0.7(14) . . . . ?
C19 C20 C21 C22 -1.6(15) . . . . ?
C20 C21 C22 C23 2.4(15) . . . . ?
C21 C22 C23 C18 -2.2(13) . . . . ?
C21 C22 C23 C24 -177.9(8) . . . . ?
C19 C18 C23 C22 1.3(12) . . . . ?
C19 C18 C23 C24 177.0(7) . . . . ?
C25 N2 C24 C23 -103.2(8) . . . . ?
C27 N2 C24 C23 83.6(9) . . . . ?
C22 C23 C24 N2 -148.6(8) . . . . ?
C18 C23 C24 N2 35.8(10) . . . . ?
C24 N2 C25 O3 4.3(14) . . . . ?
C27 N2 C25 O3 178.2(9) . . . . ?
C24 N2 C25 O4 -175.0(6) . . . . ?
C27 N2 C25 O4 -1.0(8) . . . . ?
C26 O4 C25 O3 -176.6(7) . . . . ?
C26 O4 C25 N2 2.8(8) . . . . ?
C25 O4 C26 C28 176.7(7) . . . . ?
C25 O4 C26 C27 -3.4(8) . . . . ?
C25 N2 C27 C26 -0.9(8) . . . . ?
C24 N2 C27 C26 172.8(7) . . . . ?
C28 C26 C27 N2 -177.6(9) . . . . ?
O4 C26 C27 N2 2.6(8) . . . . ?
O4 C26 C28 Se2 178.4(5) . . . . ?
C27 C26 C28 Se2 -1.4(12) . . . . ?
C29 Se2 C28 C26 113.6(7) . . . . ?
C28 Se2 C29 C34 168.9(7) . . . . ?
C28 Se2 C29 C30 -14.4(8) . . . . ?
C34 C29 C30 C31 0.0(13) . . . . ?
Se2 C29 C30 C31 -176.7(7) . . . . ?
C29 C30 C31 C32 0.5(15) . . . . ?
C30 C31 C32 C33 -0.7(16) . . . . ?
C31 C32 C33 C34 0.3(17) . . . . ?
C30 C29 C34 C33 -0.4(13) . . . . ?
Se2 C29 C34 C33 176.6(7) . . . . ?
C32 C33 C34 C29 0.3(16) . . . . ?
